data_4317861
loop_
_publ_author_name
'Nadezhda A. Bokach'
'Vadim Yu. Kukushkin'
'Maxim L. Kuznetsov'
'Dmitrii A. Garnovskii'
'Giovanni Natile'
'Armando J. L. Pombeiro'

_publ_section_title
;
 Direct Addition of Alcohols to Organonitriles Activated by Ligation to a
 Platinum(IV) Center
;
_journal_name_full 'Inorganic Chemistry'
_journal_page_first 2041
_journal_page_last 2053
_journal_paper_doi 10.1021/ic011025h
_journal_volume 41
_journal_year 2002
_chemical_formula_sum 'C10 H22 Cl4 N2 O2 Pt'
_chemical_formula_weight 539.19
_chemical_name_systematic
;
  ?
;
_space_group_IT_number 14
_symmetry_cell_setting monoclinic
_symmetry_space_group_name_Hall '-P 2yn'
_symmetry_space_group_name_H-M 'P 1 21/n 1'
_atom_sites_solution_hydrogens difmap
_atom_sites_solution_primary direct
_atom_sites_solution_secondary difmap
_audit_creation_method SHELXL-97
_cell_angle_alpha 90.00
_cell_angle_beta 108.19(3)
_cell_angle_gamma 90.00
_cell_formula_units_Z 2
_cell_length_a 8.701(2)
_cell_length_b 7.739(2)
_cell_length_c 13.920(3)
_cell_measurement_reflns_used 24
_cell_measurement_temperature 293(2)
_cell_measurement_theta_max 13.9
_cell_measurement_theta_min 12.8
_cell_volume 890.5(4)
_computing_structure_refinement 'SHELXL-97 (Sheldrick, 1997)'
_computing_structure_solution 'SHELXS-97 (Sheldrick, 1990)'
_diffrn_ambient_temperature 293(2)
_diffrn_measured_fraction_theta_full 0.701
_diffrn_measured_fraction_theta_max 0.701
_diffrn_measurement_device_type CAD4
_diffrn_measurement_method theta/2theta
_diffrn_radiation_monochromator filter
_diffrn_radiation_source 'fine-focus sealed tube'
_diffrn_radiation_type MoK\a
_diffrn_radiation_wavelength 0.71073
_diffrn_reflns_av_R_equivalents 0.0295
_diffrn_reflns_av_sigmaI/netI 0.0172
_diffrn_reflns_limit_h_max 10
_diffrn_reflns_limit_h_min 0
_diffrn_reflns_limit_k_max 9
_diffrn_reflns_limit_k_min 0
_diffrn_reflns_limit_l_max 16
_diffrn_reflns_limit_l_min -17
_diffrn_reflns_number 1307
_diffrn_reflns_theta_full 25.94
_diffrn_reflns_theta_max 25.94
_diffrn_reflns_theta_min 3.05
_diffrn_standards_decay_% .2
_diffrn_standards_interval_count 100
_diffrn_standards_number 3
_exptl_absorpt_coefficient_mu 8.477
_exptl_absorpt_correction_T_max 0.3106
_exptl_absorpt_correction_T_min 0.0876
_exptl_absorpt_correction_type none
_exptl_crystal_colour light_yellow
_exptl_crystal_density_diffrn 2.011
_exptl_crystal_density_method 'not measured'
_exptl_crystal_description formless
_exptl_crystal_F_000 516
_exptl_crystal_size_max 0.56
_exptl_crystal_size_mid 0.20
_exptl_crystal_size_min 0.18
_refine_diff_density_max 1.363
_refine_diff_density_min -1.053
_refine_diff_density_rms 0.121
_refine_ls_extinction_coef 0.0010(4)
_refine_ls_extinction_expression Fc^*^=kFc[1+0.001xFc^2^\l^3^/sin(2\q)]^-1/4^
_refine_ls_extinction_method SHELXL
_refine_ls_goodness_of_fit_ref 1.086
_refine_ls_hydrogen_treatment allref
_refine_ls_matrix_type full
_refine_ls_number_parameters 133
_refine_ls_number_reflns 1229
_refine_ls_number_restraints 0
_refine_ls_restrained_S_all 1.086
_refine_ls_R_factor_all 0.0198
_refine_ls_R_factor_gt 0.0198
_refine_ls_shift/su_max 0.003
_refine_ls_shift/su_mean 0.000
_refine_ls_structure_factor_coef Fsqd
_refine_ls_weighting_details 'calc w=1/[\s^2^(Fo^2^)+(0.0415P)^2^+0.0000P] where P=(Fo^2^+2Fc^2^)/3'
_refine_ls_weighting_scheme calc
_refine_ls_wR_factor_gt 0.0489
_refine_ls_wR_factor_ref 0.0489
_reflns_number_gt 1229
_reflns_number_total 1229
_reflns_threshold_expression >2sigma(I)
_cod_data_source_file ic011025h_2.cif
_cod_data_source_block trans-[PtCl4{NH=C(Et)OEt}2]
_cod_database_code 4317861

loop_
_symmetry_equiv_pos_as_xyz
'x, y, z'
'-x+1/2, y+1/2, -z+1/2'
'-x, -y, -z'
'x-1/2, -y-1/2, z-1/2'

loop_
_atom_site_label
_atom_site_type_symbol
_atom_site_fract_x
_atom_site_fract_y
_atom_site_fract_z
_atom_site_U_iso_or_equiv
_atom_site_adp_type
_atom_site_occupancy
_atom_site_symmetry_multiplicity
_atom_site_calc_flag
_atom_site_refinement_flags
_atom_site_disorder_assembly
_atom_site_disorder_group
Pt Pt 0.5000 0.5000 0.5000 0.03140(11) Uani 1 2 d S . .
Cl1 Cl 0.35879(13) 0.58669(18) 0.33721(8) 0.0502(3) Uani 1 1 d . . .
Cl2 Cl 0.71683(14) 0.66472(16) 0.49111(10) 0.0502(3) Uani 1 1 d . . .
O O 0.2950(3) 0.9133(4) 0.6205(2) 0.0425(7) Uani 1 1 d . . .
N N 0.4367(4) 0.7080(4) 0.5670(3) 0.0381(8) Uani 1 1 d . . .
C1 C 0.3032(5) 0.7870(5) 0.5593(3) 0.0353(9) Uani 1 1 d . . .
C2 C 0.1452(5) 0.7547(6) 0.4810(3) 0.0423(10) Uani 1 1 d . . .
C3 C 0.0990(7) 0.9017(7) 0.4056(5) 0.0593(15) Uani 1 1 d . . .
C4 C 0.4394(7) 0.9724(7) 0.6980(4) 0.0496(13) Uani 1 1 d . . .
C5 C 0.3861(8) 1.0979(9) 0.7633(4) 0.0630(16) Uani 1 1 d . . .
H1N H 0.521(6) 0.734(6) 0.615(4) 0.048(13) Uiso 1 1 d . . .
H21 H 0.150(5) 0.655(6) 0.452(3) 0.029(10) Uiso 1 1 d . . .
H22 H 0.060(7) 0.752(6) 0.519(3) 0.049(12) Uiso 1 1 d . . .
H31 H -0.013(9) 0.906(9) 0.363(5) 0.10(2) Uiso 1 1 d . . .
H32 H 0.098(9) 1.016(7) 0.435(6) 0.06(2) Uiso 1 1 d . . .
H33 H 0.185(9) 0.921(10) 0.372(5) 0.10(2) Uiso 1 1 d . . .
H41 H 0.490(7) 0.884(7) 0.740(5) 0.066(17) Uiso 1 1 d . . .
H42 H 0.499(7) 1.035(6) 0.654(4) 0.046(16) Uiso 1 1 d . . .
H51 H 0.489(7) 1.139(8) 0.813(5) 0.080(18) Uiso 1 1 d . . .
H52 H 0.315(11) 1.047(11) 0.787(7) 0.11(3) Uiso 1 1 d . . .
H53 H 0.319(9) 1.203(10) 0.719(5) 0.11(2) Uiso 1 1 d . . .

loop_
_atom_site_aniso_label
_atom_site_aniso_U_11
_atom_site_aniso_U_22
_atom_site_aniso_U_33
_atom_site_aniso_U_23
_atom_site_aniso_U_13
_atom_site_aniso_U_12
Pt 0.02644(14) 0.03092(14) 0.03523(14) -0.00443(10) 0.00731(9) 0.00078(8)
Cl1 0.0476(6) 0.0605(8) 0.0374(5) 0.0004(6) 0.0061(4) 0.0104(6)
Cl2 0.0363(5) 0.0430(6) 0.0712(7) 0.0013(6) 0.0169(5) -0.0077(5)
O 0.0393(17) 0.0429(19) 0.0416(16) -0.0089(15) 0.0073(12) 0.0086(14)
N 0.0327(19) 0.036(2) 0.0403(18) -0.0071(16) 0.0044(16) 0.0022(15)
C1 0.038(2) 0.034(2) 0.0342(19) -0.0024(17) 0.0111(16) 0.0014(17)
C2 0.033(2) 0.044(3) 0.046(2) -0.009(2) 0.0072(18) 0.001(2)
C3 0.060(3) 0.053(4) 0.053(3) -0.002(3) 0.000(3) 0.010(3)
C4 0.050(3) 0.047(3) 0.044(3) -0.010(2) 0.005(2) 0.006(2)
C5 0.064(4) 0.068(5) 0.053(3) -0.024(3) 0.013(3) 0.002(3)

loop_
_atom_type_symbol
_atom_type_description
_atom_type_scat_dispersion_real
_atom_type_scat_dispersion_imag
_atom_type_scat_source
C C 0.0033 0.0016 'International Tables Vol C Tables 4.2.6.8 and 6.1.1.4'
H H 0.0000 0.0000 'International Tables Vol C Tables 4.2.6.8 and 6.1.1.4'
N N 0.0061 0.0033 'International Tables Vol C Tables 4.2.6.8 and 6.1.1.4'
O O 0.0106 0.0060 'International Tables Vol C Tables 4.2.6.8 and 6.1.1.4'
Cl Cl 0.1484 0.1585 'International Tables Vol C Tables 4.2.6.8 and 6.1.1.4'
Pt Pt -1.7033 8.3905 'International Tables Vol C Tables 4.2.6.8 and 6.1.1.4'

loop_
_geom_angle_atom_site_label_1
_geom_angle_atom_site_label_2
_geom_angle_atom_site_label_3
_geom_angle
_geom_angle_site_symmetry_1
_geom_angle_site_symmetry_3
_geom_angle_publ_flag
N Pt N 180.000(1) 3_666 . ?
N Pt Cl2 85.99(11) 3_666 3_666 ?
N Pt Cl2 94.01(11) . 3_666 ?
N Pt Cl2 94.01(11) 3_666 . ?
N Pt Cl2 85.99(11) . . ?
Cl2 Pt Cl2 180.0 3_666 . ?
N Pt Cl1 85.24(10) 3_666 . ?
N Pt Cl1 94.76(10) . . ?
Cl2 Pt Cl1 91.12(5) 3_666 . ?
Cl2 Pt Cl1 88.88(5) . . ?
N Pt Cl1 94.76(10) 3_666 3_666 ?
N Pt Cl1 85.24(10) . 3_666 ?
Cl2 Pt Cl1 88.88(5) 3_666 3_666 ?
Cl2 Pt Cl1 91.12(5) . 3_666 ?
Cl1 Pt Cl1 180.0 . 3_666 ?
C1 O C4 120.5(3) . . ?
C1 N Pt 135.2(3) . . ?
N C1 O 122.0(4) . . ?
N C1 C2 125.8(4) . . ?
O C1 C2 112.1(3) . . ?
C1 C2 C3 111.5(4) . . ?
O C4 C5 107.1(5) . . ?

loop_
_geom_bond_atom_site_label_1
_geom_bond_atom_site_label_2
_geom_bond_distance
_geom_bond_site_symmetry_2
_geom_bond_publ_flag
Pt N 2.021(3) 3_666 ?
Pt N 2.021(3) . ?
Pt Cl2 2.3120(12) 3_666 ?
Pt Cl2 2.3120(12) . ?
Pt Cl1 2.3143(13) . ?
Pt Cl1 2.3143(13) 3_666 ?
O C1 1.313(5) . ?
O C4 1.451(6) . ?
N C1 1.287(5) . ?
C1 C2 1.485(6) . ?
C2 C3 1.515(7) . ?
C4 C5 1.499(8) . ?
